data_2311460
loop_
_publ_author_name
'Fawzi, Mourad'
'Auhmani, Aziz'
'Ait Itto, Moulay Youssef'
'Riahi, Abdelkhalek'
'Chevreux, Sylviane'
'Ketatni, El Mostafa'

_publ_section_title
;
 Crystal structure of methyl
 (<i>Z</i>)-2-[(<i>Z</i>)-3-methyl-2-({(<i>E</i>)-1-[(<i>R</i>*)-4-methyl-cyclo-hex-3-en-1-yl]ethyl-idene}hydrazinyl-idene)-4-oxo-thia-zolidin-5-yl-idene]acetate.
;
_journal_issue 'Pt 11'
_journal_name_full 'Acta crystallographica. Section E, Crystallographic communications'
_journal_page_first 1626
_journal_page_last 1629
_journal_paper_doi 10.1107/S2056989017014311
_journal_volume 73
_journal_year 2017
_chemical_formula_iupac 'C16 H21 N3 O3 S'
_chemical_formula_moiety 'C16 H21 N3 O3 S'
_chemical_formula_sum 'C16 H21 N3 O3 S'
_chemical_formula_weight 335.42
_chemical_name_systematic
(<i>Z</i>)-2-[(<i>Z</i>)-3-Methyl-2-({(<i>E</i>)-1-[(<i>R</i>*)-4-methylcyclohex-3-en-1-yl]ethylidene}hydrazinylidene)-4-oxothiazolidin-5-ylidene]acetate
_space_group_crystal_system triclinic
_space_group_IT_number 2
_space_group_name_Hall '-P 1'
_space_group_name_H-M_alt 'P -1'
_atom_sites_solution_hydrogens geom
_atom_sites_solution_primary direct
_atom_sites_solution_secondary difmap
_audit_creation_method SHELXL-2014/7
_cell_angle_alpha 66.7720(10)
_cell_angle_beta 74.5720(10)
_cell_angle_gamma 77.7060(10)
_cell_formula_units_Z 2
_cell_length_a 9.0982(2)
_cell_length_b 9.9556(3)
_cell_length_c 10.5071(3)
_cell_measurement_reflns_used 9903
_cell_measurement_temperature 100(2)
_cell_measurement_theta_max 74.51
_cell_measurement_theta_min 4.87
_cell_volume 836.76(4)
_computing_cell_refinement
;
SAINT (Bruker, 2012)
;
_computing_data_collection
;
APEX2 (Bruker, 2012)
;
_computing_data_reduction
;
SAINT (Bruker, 2012)
;
_computing_molecular_graphics
;
ORTEP-3 for Windows (Farrugia, 2012) and
DIAMOND (Brandenburg & Putz, 2012)
;
_computing_publication_material
;
PLATON (Spek, 2009) and publCIF (Westrip, 2010)
;
_computing_structure_refinement
;
SHELXL2014 (Sheldrick, 2015)
;
_computing_structure_solution
;
SHELXS2014 (Sheldrick, 2008)
;
_diffrn_ambient_temperature 100(2)
_diffrn_measured_fraction_theta_full 0.998
_diffrn_measured_fraction_theta_max 0.994
_diffrn_measurement_device_type 'D8 Venture CMOS area detector'
_diffrn_measurement_method '\f and \w scans'
_diffrn_radiation_type CuK\a
_diffrn_radiation_wavelength 1.54178
_diffrn_reflns_av_R_equivalents 0.0351
_diffrn_reflns_limit_h_max 11
_diffrn_reflns_limit_h_min -11
_diffrn_reflns_limit_k_max 12
_diffrn_reflns_limit_k_min -12
_diffrn_reflns_limit_l_max 13
_diffrn_reflns_limit_l_min -12
_diffrn_reflns_number 30681
_diffrn_reflns_theta_full 67.679
_diffrn_reflns_theta_max 74.542
_diffrn_reflns_theta_min 4.677
_exptl_absorpt_coefficient_mu 1.877
_exptl_absorpt_correction_T_max 0.9193
_exptl_absorpt_correction_T_min 0.7330
_exptl_absorpt_correction_type numerical
_exptl_absorpt_process_details
;
(SADABS; Bruker, 2012)
;
_exptl_crystal_colour yellow
_exptl_crystal_density_diffrn 1.331
_exptl_crystal_description prismatic
_exptl_crystal_F_000 356
_exptl_crystal_size_max 0.39
_exptl_crystal_size_mid 0.28
_exptl_crystal_size_min 0.20
_refine_diff_density_max 0.424
_refine_diff_density_min -0.463
_refine_ls_extinction_method none
_refine_ls_goodness_of_fit_ref 1.060
_refine_ls_hydrogen_treatment constr
_refine_ls_matrix_type full
_refine_ls_number_parameters 212
_refine_ls_number_reflns 3405
_refine_ls_number_restraints 0
_refine_ls_restrained_S_all 1.060
_refine_ls_R_factor_all 0.0397
_refine_ls_R_factor_gt 0.0376
_refine_ls_shift/su_max 0.016
_refine_ls_shift/su_mean 0.000
_refine_ls_structure_factor_coef Fsqd
_refine_ls_weighting_details 'w=1/[\s^2^(Fo^2^)+(0.0480P)^2^+0.6482P] where P=(Fo^2^+2Fc^2^)/3'
_refine_ls_weighting_scheme calc
_refine_ls_wR_factor_gt 0.1000
_refine_ls_wR_factor_ref 0.1017
_reflns_number_gt 3195
_reflns_number_total 3405
_reflns_threshold_expression 'I > 2\s(I)'
_cod_data_source_file su5396sup1.cif
_cod_data_source_block I
_cod_database_code 2311460
_shelx_space_group_comment
;
The symmetry employed for this shelxl refinement is uniquely defined
by the following loop, which should always be used as a source of
symmetry information in preference to the above space-group names.
They are only intended as comments.
;

loop_
_space_group_symop_operation_xyz
'x, y, z'
'-x, -y, -z'

loop_
_atom_site_type_symbol
_atom_site_label
_atom_site_fract_x
_atom_site_fract_y
_atom_site_fract_z
_atom_site_U_iso_or_equiv
_atom_site_adp_type
_atom_site_calc_flag
_atom_site_occupancy
S S1 0.40715(4) 0.68958(4) -0.11410(4) 0.01854(12) Uani d 1
O O1 0.80122(13) 0.54559(13) -0.29654(13) 0.0255(3) Uani d 1
O O2 0.21903(13) 0.59108(14) -0.22869(13) 0.0262(3) Uani d 1
O O3 0.31331(13) 0.45665(12) -0.36926(12) 0.0219(3) Uani d 1
N N1 0.70665(15) 0.66298(14) -0.13721(14) 0.0192(3) Uani d 1
N N2 0.56362(16) 0.77397(15) 0.02334(15) 0.0222(3) Uani d 1
N N3 0.40773(15) 0.81672(15) 0.07586(15) 0.0215(3) Uani d 1
C C1 0.15960(19) 0.4245(2) -0.3520(2) 0.0267(4) Uani d 1
H H1A 0.1267 0.3563 -0.2554 0.040 Uiso calc 1
H H1B 0.1594 0.3793 -0.4196 0.040 Uiso calc 1
H H1C 0.0887 0.5160 -0.3692 0.040 Uiso calc 1
C C2 0.32641(18) 0.53614(17) -0.29626(17) 0.0194(3) Uani d 1
C C3 0.48814(18) 0.54559(17) -0.30630(17) 0.0205(3) Uani d 1
H H3 0.5657 0.5084 -0.3690 0.025 Uiso calc 1
C C4 0.52821(17) 0.60574(17) -0.22856(17) 0.0184(3) Uani d 1
C C5 0.69402(18) 0.59946(17) -0.22780(17) 0.0193(3) Uani d 1
C C6 0.56930(18) 0.71493(17) -0.06627(17) 0.0189(3) Uani d 1
C C7 0.38679(18) 0.86854(17) 0.17420(17) 0.0201(3) Uani d 1
C C8 0.22330(18) 0.90988(17) 0.23980(17) 0.0200(3) Uani d 1
H H8 0.2202 1.0019 0.2579 0.024 Uiso calc 1
C C9 0.1056(2) 0.9394(2) 0.14898(19) 0.0281(4) Uani d 1
H H9A 0.1337 1.0203 0.0579 0.034 Uiso calc 1
H H9B 0.1069 0.8502 0.1285 0.034 Uiso calc 1
C C10 -0.0542(2) 0.9808(2) 0.22322(18) 0.0263(4) Uani d 1
H H10 -0.1269 1.0467 0.1702 0.032 Uiso calc 1
C C11 -0.0941(2) 0.92015(19) 0.3727(2) 0.0259(4) Uani d 1
C C12 0.01418(19) 0.83015(18) 0.45599(18) 0.0235(3) Uani d 1
H H12A -0.0295 0.7375 0.5188 0.028 Uiso calc 1
H H12B 0.0236 0.8805 0.5175 0.028 Uiso calc 1
C C13 0.1742(2) 0.7892(2) 0.38279(19) 0.0289(4) Uani d 1
H H13A 0.1778 0.6962 0.3681 0.035 Uiso calc 1
H H13B 0.2474 0.7725 0.4440 0.035 Uiso calc 1
C C14 0.85481(18) 0.66081(19) -0.10627(19) 0.0243(4) Uani d 1
H H14A 0.9379 0.6357 -0.1775 0.036 Uiso calc 1
H H14B 0.8625 0.5871 -0.0124 0.036 Uiso calc 1
H H14C 0.8633 0.7581 -0.1082 0.036 Uiso calc 1
C C15 0.51144(19) 0.88538(19) 0.23429(18) 0.0239(3) Uani d 1
H H15A 0.5290 0.7966 0.3162 0.036 Uiso calc 1
H H15B 0.4803 0.9709 0.2638 0.036 Uiso calc 1
H H15C 0.6064 0.8996 0.1621 0.036 Uiso calc 1
C C16 -0.2564(2) 0.9523(2) 0.4458(2) 0.0317(4) Uani d 1
H H16A -0.3170 0.8763 0.4573 0.048 Uiso calc 1
H H16B -0.3016 1.0488 0.3888 0.048 Uiso calc 1
H H16C -0.2564 0.9526 0.5390 0.048 Uiso calc 1

loop_
_atom_site_aniso_label
_atom_site_aniso_U_11
_atom_site_aniso_U_22
_atom_site_aniso_U_33
_atom_site_aniso_U_12
_atom_site_aniso_U_13
_atom_site_aniso_U_23
S1 0.01467(19) 0.0227(2) 0.0196(2) -0.00267(14) -0.00178(14) -0.00991(15)
O1 0.0160(5) 0.0333(6) 0.0293(7) -0.0041(5) 0.0009(5) -0.0163(5)
O2 0.0173(6) 0.0360(7) 0.0308(7) -0.0030(5) -0.0017(5) -0.0198(5)
O3 0.0184(5) 0.0264(6) 0.0251(6) -0.0044(4) -0.0042(4) -0.0130(5)
N1 0.0152(6) 0.0218(6) 0.0207(7) -0.0042(5) -0.0028(5) -0.0073(5)
N2 0.0195(7) 0.0258(7) 0.0221(7) -0.0038(5) -0.0033(5) -0.0097(6)
N3 0.0195(7) 0.0250(7) 0.0217(7) -0.0035(5) -0.0025(5) -0.0110(6)
C1 0.0207(8) 0.0324(9) 0.0324(10) -0.0078(7) -0.0060(7) -0.0144(8)
C2 0.0196(8) 0.0206(7) 0.0179(8) -0.0039(6) -0.0031(6) -0.0063(6)
C3 0.0170(7) 0.0240(8) 0.0206(8) -0.0040(6) -0.0001(6) -0.0097(6)
C4 0.0149(7) 0.0197(7) 0.0185(8) -0.0035(6) -0.0002(6) -0.0060(6)
C5 0.0167(7) 0.0206(7) 0.0191(8) -0.0048(6) -0.0011(6) -0.0057(6)
C6 0.0172(7) 0.0190(7) 0.0187(8) -0.0036(6) -0.0030(6) -0.0045(6)
C7 0.0228(8) 0.0196(7) 0.0182(8) -0.0043(6) -0.0052(6) -0.0055(6)
C8 0.0224(8) 0.0216(7) 0.0184(8) -0.0029(6) -0.0050(6) -0.0092(6)
C9 0.0258(9) 0.0407(10) 0.0236(9) 0.0015(7) -0.0088(7) -0.0180(8)
C10 0.0229(8) 0.0360(9) 0.0225(9) -0.0026(7) -0.0083(7) -0.0111(7)
C11 0.0227(8) 0.0282(8) 0.0349(10) -0.0060(7) -0.0035(7) -0.0197(8)
C12 0.0267(8) 0.0240(8) 0.0210(8) -0.0058(6) -0.0024(6) -0.0096(7)
C13 0.0260(9) 0.0283(9) 0.0239(9) 0.0004(7) -0.0038(7) -0.0032(7)
C14 0.0165(8) 0.0305(9) 0.0277(9) -0.0028(6) -0.0062(6) -0.0114(7)
C15 0.0232(8) 0.0284(8) 0.0247(8) -0.0027(6) -0.0074(7) -0.0130(7)
C16 0.0241(9) 0.0427(10) 0.0343(10) -0.0031(7) -0.0046(7) -0.0215(9)

loop_
_atom_type_symbol
_atom_type_description
_atom_type_scat_dispersion_real
_atom_type_scat_dispersion_imag
_atom_type_scat_source
C C 0.0181 0.0091 'International Tables Vol C Tables 4.2.6.8 and 6.1.1.4'
H H 0.0000 0.0000 'International Tables Vol C Tables 4.2.6.8 and 6.1.1.4'
N N 0.0311 0.0180 'International Tables Vol C Tables 4.2.6.8 and 6.1.1.4'
O O 0.0492 0.0322 'International Tables Vol C Tables 4.2.6.8 and 6.1.1.4'
S S 0.3331 0.5567 'International Tables Vol C Tables 4.2.6.8 and 6.1.1.4'

loop_
_geom_angle_atom_site_label_1
_geom_angle_atom_site_label_2
_geom_angle_atom_site_label_3
_geom_angle
C4 S1 C6 90.05(7)
C2 O3 C1 115.77(13)
C5 N1 C6 115.69(13)
C5 N1 C14 121.75(13)
C6 N1 C14 122.23(13)
C6 N2 N3 108.81(13)
C7 N3 N2 114.54(13)
O3 C1 H1A 109.5
O3 C1 H1B 109.5
H1A C1 H1B 109.5
O3 C1 H1C 109.5
H1A C1 H1C 109.5
H1B C1 H1C 109.5
O2 C2 O3 124.53(14)
O2 C2 C3 124.24(15)
O3 C2 C3 111.22(13)
C4 C3 C2 121.12(14)
C4 C3 H3 119.4
C2 C3 H3 119.4
C3 C4 C5 120.42(14)
C3 C4 S1 127.81(12)
C5 C4 S1 111.70(11)
O1 C5 N1 124.96(14)
O1 C5 C4 125.02(15)
N1 C5 C4 110.01(13)
N2 C6 N1 122.47(14)
N2 C6 S1 125.00(12)
N1 C6 S1 112.53(11)
N3 C7 C15 125.43(15)
N3 C7 C8 117.47(14)
C15 C7 C8 117.04(14)
C7 C8 C9 115.06(13)
C7 C8 C13 109.94(13)
C9 C8 C13 108.72(14)
C7 C8 H8 107.6
C9 C8 H8 107.6
C13 C8 H8 107.6
C10 C9 C8 111.08(14)
C10 C9 H9A 109.4
C8 C9 H9A 109.4
C10 C9 H9B 109.4
C8 C9 H9B 109.4
H9A C9 H9B 108.0
C11 C10 C9 119.25(15)
C11 C10 H10 120.4
C9 C10 H10 120.4
C12 C11 C10 122.07(16)
C12 C11 C16 118.75(16)
C10 C11 C16 119.18(16)
C11 C12 C13 118.89(15)
C11 C12 H12A 107.6
C13 C12 H12A 107.6
C11 C12 H12B 107.6
C13 C12 H12B 107.6
H12A C12 H12B 107.0
C12 C13 C8 111.68(14)
C12 C13 H13A 109.3
C8 C13 H13A 109.3
C12 C13 H13B 109.3
C8 C13 H13B 109.3
H13A C13 H13B 107.9
N1 C14 H14A 109.5
N1 C14 H14B 109.5
H14A C14 H14B 109.5
N1 C14 H14C 109.5
H14A C14 H14C 109.5
H14B C14 H14C 109.5
C7 C15 H15A 109.5
C7 C15 H15B 109.5
H15A C15 H15B 109.5
C7 C15 H15C 109.5
H15A C15 H15C 109.5
H15B C15 H15C 109.5
C11 C16 H16A 109.5
C11 C16 H16B 109.5
H16A C16 H16B 109.5
C11 C16 H16C 109.5
H16A C16 H16C 109.5
H16B C16 H16C 109.5

loop_
_geom_bond_atom_site_label_1
_geom_bond_atom_site_label_2
_geom_bond_distance
S1 C4 1.7469(16)
S1 C6 1.7736(16)
O1 C5 1.212(2)
O2 C2 1.211(2)
O3 C2 1.3403(19)
O3 C1 1.4495(19)
N1 C5 1.372(2)
N1 C6 1.385(2)
N1 C14 1.462(2)
N2 C6 1.278(2)
N2 N3 1.4174(19)
N3 C7 1.282(2)
C1 H1A 0.9800
C1 H1B 0.9800
C1 H1C 0.9800
C2 C3 1.467(2)
C3 C4 1.340(2)
C3 H3 0.9500
C4 C5 1.499(2)
C7 C15 1.503(2)
C7 C8 1.508(2)
C8 C9 1.527(2)
C8 C13 1.532(2)
C8 H8 1.0000
C9 C10 1.512(2)
C9 H9A 0.9900
C9 H9B 0.9900
C10 C11 1.416(3)
C10 H10 0.9500
C11 C12 1.415(2)
C11 C16 1.504(2)
C12 C13 1.509(2)
C12 H12A 0.9900
C12 H12B 0.9900
C13 H13A 0.9900
C13 H13B 0.9900
C14 H14A 0.9800
C14 H14B 0.9800
C14 H14C 0.9800
C15 H15A 0.9800
C15 H15B 0.9800
C15 H15C 0.9800
C16 H16A 0.9800
C16 H16B 0.9800
C16 H16C 0.9800

loop_
_geom_hbond_atom_site_label_D
_geom_hbond_atom_site_label_H
_geom_hbond_atom_site_label_A
_geom_hbond_site_symmetry_A
_geom_hbond_distance_DH
_geom_hbond_distance_HA
_geom_hbond_distance_DA
_geom_hbond_angle_DHA
C3 H3 O3 2_664 0.95 2.59 3.4133(19) 146
C1 H1C O1 1_455 0.98 2.51 3.208(2) 128
C14 H14A O2 1_655 0.98 2.45 3.252(2) 139
C14 H14B O2 2_665 0.98 2.48 3.409(2) 159
C15 H15A O3 2_665 0.98 2.55 3.351(2) 139
